data_2226746
loop_
_publ_author_name
'Jasinski, Jerry P.'
'Butcher, Ray J.'
'Veena, K.'
'Narayana, B.'
'Yathirajan, H. S.'

_publ_section_title
;
 (2<i>E</i>)-1-(2-Bromophenyl)-3-(4-chlorophenyl)prop-2-en-1-one
;
_journal_coeditor_code ZL2282
_journal_issue 7
_journal_name_full 'Acta Crystallographica Section E'
_journal_page_first o1638
_journal_paper_doi 10.1107/S1600536810021562
_journal_volume 66
_journal_year 2010
_chemical_formula_iupac 'C15 H10 Br Cl O'
_chemical_formula_moiety 'C15 H10 Br Cl O'
_chemical_formula_sum 'C15 H10 Br Cl O'
_chemical_formula_weight 321.59
_chemical_name_systematic
;
(2<i>E</i>)-1-(2-Bromophenyl)-3-(4-chlorophenyl)prop-2-en-1-one
;
_space_group_IT_number 14
_symmetry_cell_setting monoclinic
_symmetry_space_group_name_Hall '-P 2ybc'
_symmetry_space_group_name_H-M 'P 1 21/c 1'
_atom_sites_solution_hydrogens geom
_atom_sites_solution_primary direct
_atom_sites_solution_secondary difmap
_cell_angle_alpha 90.00
_cell_angle_beta 91.231(8)
_cell_angle_gamma 90.00
_cell_formula_units_Z 4
_cell_length_a 5.7317(6)
_cell_length_b 9.3920(7)
_cell_length_c 23.6517(18)
_cell_measurement_reflns_used 2738
_cell_measurement_temperature 110(2)
_cell_measurement_theta_max 74.2296
_cell_measurement_theta_min 4.6981
_cell_volume 1272.93(19)
_computing_cell_refinement '<i>CrysAlis Pro</i> (Oxford Diffraction, 2007)'
_computing_data_collection '<i>CrysAlis Pro</i> (Oxford Diffraction, 2007)'
_computing_data_reduction '<i>CrysAlis Pro</i> (Oxford Diffraction, 2007)'
_computing_molecular_graphics '<i>SHELXTL</i> (Sheldrick, 2008)'
_computing_publication_material '<i>SHELXTL</i> (Sheldrick, 2008)'
_computing_structure_refinement '<i>SHELXL97</i> (Sheldrick, 2008)'
_computing_structure_solution '<i>SHELXS97</i> (Sheldrick, 2008)'
_diffrn_ambient_temperature 110(2)
_diffrn_detector_area_resol_mean 10.5081
_diffrn_measured_fraction_theta_full 0.988
_diffrn_measured_fraction_theta_max 0.950
_diffrn_measurement_device_type
;
Oxford Diffraction Xcalibur Ruby Gemini R
;
_diffrn_measurement_method '\w scans'
_diffrn_radiation_monochromator graphite
_diffrn_radiation_source 'Enhance (Cu) X-ray Source'
_diffrn_radiation_type CuK\a
_diffrn_radiation_wavelength 1.54184
_diffrn_reflns_av_R_equivalents 0.0358
_diffrn_reflns_av_sigmaI/netI 0.0284
_diffrn_reflns_limit_h_max 6
_diffrn_reflns_limit_h_min -6
_diffrn_reflns_limit_k_max 10
_diffrn_reflns_limit_k_min -11
_diffrn_reflns_limit_l_max 29
_diffrn_reflns_limit_l_min -25
_diffrn_reflns_number 4362
_diffrn_reflns_theta_full 67.50
_diffrn_reflns_theta_max 74.21
_diffrn_reflns_theta_min 5.07
_diffrn_standards_decay_% <2%
_diffrn_standards_interval_count 50
_diffrn_standards_number 2
_exptl_absorpt_coefficient_mu 6.190
_exptl_absorpt_correction_T_max 0.512
_exptl_absorpt_correction_T_min 0.039
_exptl_absorpt_correction_type multi-scan
_exptl_absorpt_process_details
;
(<i>CrysAlis RED</i>; Oxford Diffraction, 2007)
;
_exptl_crystal_colour yellow
_exptl_crystal_density_diffrn 1.678
_exptl_crystal_density_method 'not measured'
_exptl_crystal_description plate
_exptl_crystal_F_000 640
_exptl_crystal_size_max 0.8350
_exptl_crystal_size_mid 0.4858
_exptl_crystal_size_min 0.1260
_refine_diff_density_max 0.797
_refine_diff_density_min -1.066
_refine_ls_extinction_method none
_refine_ls_goodness_of_fit_ref 1.047
_refine_ls_hydrogen_treatment constr
_refine_ls_matrix_type full
_refine_ls_number_parameters 163
_refine_ls_number_reflns 2466
_refine_ls_number_restraints 0
_refine_ls_restrained_S_all 1.047
_refine_ls_R_factor_all 0.0504
_refine_ls_R_factor_gt 0.0441
_refine_ls_shift/su_max 0.001
_refine_ls_shift/su_mean 0.000
_refine_ls_structure_factor_coef Fsqd
_refine_ls_weighting_details 'calc w=1/[\s^2^(Fo^2^)+(0.0875P)^2^+2.2371P] where P=(Fo^2^+2Fc^2^)/3'
_refine_ls_weighting_scheme calc
_refine_ls_wR_factor_gt 0.1235
_refine_ls_wR_factor_ref 0.1264
_reflns_number_gt 2275
_reflns_number_total 2466
_reflns_threshold_expression I>2\s(I)
_cod_data_source_file zl2282.cif
_cod_data_source_block I
_cod_original_cell_volume 1272.9(2)
_cod_original_sg_symbol_H-M 'P 21/c'
_cod_database_code 2226746
_cod_database_fobs_code 2226746

loop_
_symmetry_equiv_pos_as_xyz
'x, y, z'
'-x, y+1/2, -z+1/2'
'-x, -y, -z'
'x, -y-1/2, z-1/2'

loop_
_atom_site_type_symbol
_atom_site_label
_atom_site_fract_x
_atom_site_fract_y
_atom_site_fract_z
_atom_site_U_iso_or_equiv
_atom_site_adp_type
_atom_site_calc_flag
_atom_site_refinement_flags
_atom_site_occupancy
_atom_site_disorder_assembly
_atom_site_disorder_group
Br Br -0.27391(6) 0.44265(4) 0.639317(15) 0.02097(17) Uani d . 1 . .
Cl Cl 0.85133(14) 0.88426(9) 0.35152(3) 0.0207(2) Uani d . 1 . .
O O -0.2348(4) 0.7916(3) 0.62618(11) 0.0207(5) Uani d . 1 . .
C C1 0.0767(5) 0.6542(3) 0.66371(13) 0.0132(6) Uani d . 1 . .
C C2 -0.0160(6) 0.5245(4) 0.68014(13) 0.0168(7) Uani d . 1 . .
C C3 0.0796(7) 0.4490(4) 0.72552(15) 0.0228(8) Uani d . 1 . .
H H3A 0.0157 0.3598 0.7360 0.027 Uiso calc R 1 . .
C C4 0.2681(7) 0.5048(4) 0.75513(15) 0.0257(8) Uani d . 1 . .
H H4A 0.3305 0.4549 0.7869 0.031 Uiso calc R 1 . .
C C5 0.3679(6) 0.6328(4) 0.73916(14) 0.0230(8) Uani d . 1 . .
H H5A 0.4999 0.6697 0.7593 0.028 Uiso calc R 1 . .
C C6 0.2715(6) 0.7065(4) 0.69309(14) 0.0192(7) Uani d . 1 . .
H H6A 0.3399 0.7937 0.6816 0.023 Uiso calc R 1 . .
C C7 -0.0380(6) 0.7467(3) 0.61912(14) 0.0150(6) Uani d . 1 . .
C C8 0.0907(6) 0.7835(4) 0.56835(13) 0.0163(6) Uani d . 1 . .
H H8A 0.0264 0.8560 0.5447 0.020 Uiso calc R 1 . .
C C9 0.2903(5) 0.7243(3) 0.55238(13) 0.0139(6) Uani d . 1 . .
H H9A 0.3548 0.6525 0.5763 0.017 Uiso calc R 1 . .
C C10 0.4194(5) 0.7595(3) 0.50142(13) 0.0143(6) Uani d . 1 . .
C C11 0.6205(6) 0.6846(4) 0.48865(13) 0.0167(7) Uani d . 1 . .
H H11A 0.6685 0.6077 0.5122 0.020 Uiso calc R 1 . .
C C12 0.7537(6) 0.7200(4) 0.44200(14) 0.0173(7) Uani d . 1 . .
H H12A 0.8904 0.6676 0.4335 0.021 Uiso calc R 1 . .
C C13 0.6820(6) 0.8334(4) 0.40819(13) 0.0151(6) Uani d . 1 . .
C C14 0.4794(6) 0.9079(4) 0.41904(14) 0.0189(7) Uani d . 1 . .
H H14A 0.4303 0.9836 0.3950 0.023 Uiso calc R 1 . .
C C15 0.3494(6) 0.8706(4) 0.46533(15) 0.0201(7) Uani d . 1 . .
H H15A 0.2100 0.9213 0.4728 0.024 Uiso calc R 1 . .

loop_
_atom_site_aniso_label
_atom_site_aniso_U_11
_atom_site_aniso_U_22
_atom_site_aniso_U_33
_atom_site_aniso_U_12
_atom_site_aniso_U_13
_atom_site_aniso_U_23
Br 0.0157(2) 0.0143(2) 0.0329(3) -0.00300(13) 0.00039(15) -0.00360(12)
Cl 0.0199(4) 0.0216(4) 0.0206(4) -0.0025(3) 0.0026(3) 0.0022(3)
O 0.0112(12) 0.0199(13) 0.0311(12) 0.0037(10) 0.0003(9) 0.0024(10)
C1 0.0071(14) 0.0153(15) 0.0173(14) 0.0035(12) 0.0011(10) -0.0007(12)
C2 0.0191(17) 0.0126(15) 0.0187(15) 0.0031(13) 0.0017(12) -0.0013(12)
C3 0.027(2) 0.0180(18) 0.0232(16) 0.0062(14) 0.0053(14) 0.0054(13)
C4 0.0289(19) 0.030(2) 0.0177(15) 0.0130(17) -0.0004(13) 0.0023(14)
C5 0.0163(17) 0.0297(19) 0.0227(16) 0.0080(15) -0.0047(13) -0.0056(14)
C6 0.0130(16) 0.0191(17) 0.0255(16) 0.0005(13) -0.0020(12) -0.0024(13)
C7 0.0125(15) 0.0094(14) 0.0230(15) -0.0002(12) -0.0031(11) -0.0009(12)
C8 0.0149(16) 0.0143(15) 0.0196(15) 0.0009(13) -0.0029(12) 0.0023(12)
C9 0.0097(15) 0.0122(14) 0.0197(14) -0.0037(12) -0.0027(11) 0.0012(12)
C10 0.0113(15) 0.0124(15) 0.0190(14) -0.0022(12) -0.0030(11) -0.0017(12)
C11 0.0143(16) 0.0150(15) 0.0207(15) -0.0005(13) -0.0045(12) 0.0033(12)
C12 0.0118(15) 0.0161(16) 0.0240(15) 0.0016(13) -0.0021(12) -0.0005(13)
C13 0.0121(15) 0.0156(16) 0.0176(14) -0.0046(13) -0.0019(11) -0.0022(12)
C14 0.0186(18) 0.0148(15) 0.0232(15) 0.0017(14) -0.0038(12) 0.0030(13)
C15 0.0187(17) 0.0166(17) 0.0249(16) 0.0045(14) -0.0032(13) 0.0011(13)

loop_
_atom_type_symbol
_atom_type_description
_atom_type_scat_dispersion_real
_atom_type_scat_dispersion_imag
_atom_type_scat_source
C C 0.0181 0.0091 'International Tables Vol C Tables 4.2.6.8 and 6.1.1.4'
H H 0.0000 0.0000 'International Tables Vol C Tables 4.2.6.8 and 6.1.1.4'
O O 0.0492 0.0322 'International Tables Vol C Tables 4.2.6.8 and 6.1.1.4'
Cl Cl 0.3639 0.7018 'International Tables Vol C Tables 4.2.6.8 and 6.1.1.4'
Br Br -0.6763 1.2805 'International Tables Vol C Tables 4.2.6.8 and 6.1.1.4'

loop_
_geom_angle_atom_site_label_1
_geom_angle_atom_site_label_2
_geom_angle_atom_site_label_3
_geom_angle_site_symmetry_1
_geom_angle_site_symmetry_3
_geom_angle
_geom_angle_publ_flag
C2 C1 C6 . . 118.5(3) ?
C2 C1 C7 . . 122.6(3) ?
C6 C1 C7 . . 118.6(3) ?
C1 C2 C3 . . 121.2(3) ?
C1 C2 Br . . 120.6(2) ?
C3 C2 Br . . 118.3(3) ?
C4 C3 C2 . . 119.4(3) ?
C4 C3 H3A . . 120.3 ?
C2 C3 H3A . . 120.3 ?
C3 C4 C5 . . 121.0(3) ?
C3 C4 H4A . . 119.5 ?
C5 C4 H4A . . 119.5 ?
C4 C5 C6 . . 118.9(3) ?
C4 C5 H5A . . 120.5 ?
C6 C5 H5A . . 120.5 ?
C1 C6 C5 . . 121.0(3) ?
C1 C6 H6A . . 119.5 ?
C5 C6 H6A . . 119.5 ?
O C7 C8 . . 120.9(3) ?
O C7 C1 . . 119.7(3) ?
C8 C7 C1 . . 119.4(3) ?
C9 C8 C7 . . 125.7(3) ?
C9 C8 H8A . . 117.1 ?
C7 C8 H8A . . 117.1 ?
C8 C9 C10 . . 126.2(3) ?
C8 C9 H9A . . 116.9 ?
C10 C9 H9A . . 116.9 ?
C11 C10 C15 . . 118.2(3) ?
C11 C10 C9 . . 120.0(3) ?
C15 C10 C9 . . 121.7(3) ?
C10 C11 C12 . . 121.5(3) ?
C10 C11 H11A . . 119.3 ?
C12 C11 H11A . . 119.3 ?
C13 C12 C11 . . 118.5(3) ?
C13 C12 H12A . . 120.7 ?
C11 C12 H12A . . 120.7 ?
C14 C13 C12 . . 121.3(3) ?
C14 C13 Cl . . 119.3(3) ?
C12 C13 Cl . . 119.4(3) ?
C15 C14 C13 . . 119.2(3) ?
C15 C14 H14A . . 120.4 ?
C13 C14 H14A . . 120.4 ?
C14 C15 C10 . . 121.2(3) ?
C14 C15 H15A . . 119.4 ?
C10 C15 H15A . . 119.4 ?

loop_
_geom_bond_atom_site_label_1
_geom_bond_atom_site_label_2
_geom_bond_site_symmetry_2
_geom_bond_distance
_geom_bond_publ_flag
Br C2 . 1.910(3) ?
Cl C13 . 1.739(3) ?
O C7 . 1.219(4) ?
C1 C2 . 1.388(5) ?
C1 C6 . 1.392(4) ?
C1 C7 . 1.506(4) ?
C2 C3 . 1.389(5) ?
C3 C4 . 1.378(6) ?
C3 H3A . 0.9500 ?
C4 C5 . 1.387(6) ?
C4 H4A . 0.9500 ?
C5 C6 . 1.395(5) ?
C5 H5A . 0.9500 ?
C6 H6A . 0.9500 ?
C7 C8 . 1.464(4) ?
C8 C9 . 1.334(5) ?
C8 H8A . 0.9500 ?
C9 C10 . 1.466(4) ?
C9 H9A . 0.9500 ?
C10 C11 . 1.389(5) ?
C10 C15 . 1.402(5) ?
C11 C12 . 1.395(5) ?
C11 H11A . 0.9500 ?
C12 C13 . 1.389(5) ?
C12 H12A . 0.9500 ?
C13 C14 . 1.384(5) ?
C14 C15 . 1.383(5) ?
C14 H14A . 0.9500 ?
C15 H15A . 0.9500 ?

loop_
_geom_hbond_atom_site_label_D
_geom_hbond_atom_site_label_H
_geom_hbond_atom_site_label_A
_geom_hbond_site_symmetry_A
_geom_hbond_distance_DH
_geom_hbond_distance_HA
_geom_hbond_distance_DA
_geom_hbond_angle_DHA
C14 H14A O 3_576 0.95 2.44 3.319(4) 154.3

loop_
_geom_torsion_atom_site_label_1
_geom_torsion_atom_site_label_2
_geom_torsion_atom_site_label_3
_geom_torsion_atom_site_label_4
_geom_torsion_site_symmetry_1
_geom_torsion_site_symmetry_2
_geom_torsion_site_symmetry_3
_geom_torsion_site_symmetry_4
_geom_torsion
_geom_torsion_publ_flag
C6 C1 C2 C3 . . . . 1.2(5) ?
C7 C1 C2 C3 . . . . -172.9(3) ?
C6 C1 C2 Br . . . . -177.0(2) ?
C7 C1 C2 Br . . . . 8.8(4) ?
C1 C2 C3 C4 . . . . 0.8(5) ?
Br C2 C3 C4 . . . . 179.0(3) ?
C2 C3 C4 C5 . . . . -2.1(6) ?
C3 C4 C5 C6 . . . . 1.3(5) ?
C2 C1 C6 C5 . . . . -2.0(5) ?
C7 C1 C6 C5 . . . . 172.4(3) ?
C4 C5 C6 C1 . . . . 0.7(5) ?
C2 C1 C7 O . . . . 60.4(4) ?
C6 C1 C7 O . . . . -113.7(4) ?
C2 C1 C7 C8 . . . . -120.8(3) ?
C6 C1 C7 C8 . . . . 65.1(4) ?
O C7 C8 C9 . . . . -169.4(3) ?
C1 C7 C8 C9 . . . . 11.8(5) ?
C7 C8 C9 C10 . . . . 179.4(3) ?
C8 C9 C10 C11 . . . . -177.2(3) ?
C8 C9 C10 C15 . . . . 4.7(5) ?
C15 C10 C11 C12 . . . . 1.4(5) ?
C9 C10 C11 C12 . . . . -176.8(3) ?
C10 C11 C12 C13 . . . . 0.4(5) ?
C11 C12 C13 C14 . . . . -2.0(5) ?
C11 C12 C13 Cl . . . . 177.4(2) ?
C12 C13 C14 C15 . . . . 1.7(5) ?
Cl C13 C14 C15 . . . . -177.7(3) ?
C13 C14 C15 C10 . . . . 0.2(5) ?
C11 C10 C15 C14 . . . . -1.7(5) ?
C9 C10 C15 C14 . . . . 176.5(3) ?

loop_
_cod_related_entry_id
_cod_related_entry_database
_cod_related_entry_code
1 ChemSpider 24745257
